data_4314056
loop_
_publ_author_name
'Xu-Hui Zhu'
'Nicolas Mercier'
'Pierre Fr\`ere'
'Philippe Blanchard'
'Jean Roncali'
'Magali Allain'
'Claude Pasquier'
'Am\'ed\'ee Riou'

_publ_contact_author
;
 Dr Nicolas Mercier
Laboratoire Ingenierie Moleculaire et Materiaux Organiques
UMR CNRS 6501, Faculte des Sciences, 2 Bd Lavoisier, F-49045 ANGERS, France
;
_publ_contact_author_email nicolas.mercier@univ-angers.fr
_publ_contact_author_fax (33)2.41.73.54.05
_publ_contact_author_phone (33)2.41.73.50.83
_publ_section_title
;
 Effect of Mono- versus Di-ammonium Cation of 2,2'-Bithiophene Derivatives
 on the Structure of Organic-Inorganic Hybrid Materials Based on Iodo
 Metallates
;
_journal_name_full 'Inorganic Chemistry'
_journal_page_first 5330
_journal_page_last 5339
_journal_paper_doi 10.1021/ic034235y
_journal_volume 42
_journal_year 2003
_chemical_formula_sum 'C12 H18 I4 N2 Pb S4'
_chemical_formula_weight 1033.31
_space_group_IT_number 2
_symmetry_cell_setting triclinic
_symmetry_space_group_name_Hall '-P 1'
_symmetry_space_group_name_H-M 'P -1'
_audit_creation_date 2002-05-23T16:22:16-00:00
_audit_creation_method 'WinGX routine CIF_UPDATE'
_cell_angle_alpha 88.328(5)
_cell_angle_beta 81.806(4)
_cell_angle_gamma 88.864(5)
_cell_formula_units_Z 2
_cell_length_a 8.4741(5)
_cell_length_b 8.9255(6)
_cell_length_c 16.8760(10)
_cell_measurement_temperature 293(2)
_cell_volume 1262.70(14)
_computing_cell_refinement 'CAD4 Express (Enraf Nonius, 1994)'
_computing_data_collection 'CAD4 Express (Enraf Nonius, 1994)'
_computing_data_reduction 'XCAD4 (Harms & Wocadlo, 1995)'
_computing_structure_refinement 'SHELXL-97 (Sheldrick, 1997)'
_diffrn_measured_fraction_theta_full 0.994
_diffrn_measured_fraction_theta_max 0.994
_diffrn_measurement_device '\k-geometry diffractometer'
_diffrn_measurement_device_type 'Enraf Nonius CAD4'
_diffrn_measurement_method 'non-profiled omega/2theta scans'
_diffrn_radiation_probe x-ray
_diffrn_radiation_type MoK\a
_diffrn_radiation_wavelength 0.71073
_diffrn_reflns_av_R_equivalents 0.0238
_diffrn_reflns_limit_h_max 10
_diffrn_reflns_limit_h_min -10
_diffrn_reflns_limit_k_max 10
_diffrn_reflns_limit_k_min 0
_diffrn_reflns_limit_l_max 20
_diffrn_reflns_limit_l_min -20
_diffrn_reflns_number 4728
_diffrn_reflns_theta_full 24.97
_diffrn_reflns_theta_max 24.97
_diffrn_reflns_theta_min 2.43
_diffrn_standards_decay_% 1
_diffrn_standards_interval_time 120
_diffrn_standards_number 3
_exptl_absorpt_coefficient_mu 11.901
_exptl_absorpt_correction_T_max 0.6962
_exptl_absorpt_correction_T_min 0.1139
_exptl_absorpt_correction_type gaussian
_exptl_crystal_colour orange
_exptl_crystal_density_diffrn 2.718
_exptl_crystal_density_method 'not measured'
_exptl_crystal_description plate
_exptl_crystal_F_000 924
_exptl_crystal_size_max 0.44
_exptl_crystal_size_mid 0.22
_exptl_crystal_size_min 0.03
_refine_diff_density_max 1.386
_refine_diff_density_min -1.083
_refine_ls_extinction_coef 0.0005(2)
_refine_ls_extinction_expression Fc^*^=kFc[1+0.001xFc^2^\l^3^/sin(2\q)]^-1/4^
_refine_ls_extinction_method SHELXL
_refine_ls_goodness_of_fit_ref 1.019
_refine_ls_hydrogen_treatment mixed
_refine_ls_matrix_type full
_refine_ls_number_parameters 229
_refine_ls_number_reflns 4421
_refine_ls_number_restraints 0
_refine_ls_restrained_S_all 1.019
_refine_ls_R_factor_all 0.0709
_refine_ls_R_factor_gt 0.0371
_refine_ls_shift/su_max 0
_refine_ls_shift/su_mean 0
_refine_ls_structure_factor_coef Fsqd
_refine_ls_weighting_details 'calc w=1/[\s^2^(Fo^2^)+(0.0646P)^2^+2.2349P] where P=(Fo^2^+2Fc^2^)/3'
_refine_ls_weighting_scheme calc
_refine_ls_wR_factor_gt 0.0986
_refine_ls_wR_factor_ref 0.112
_reflns_number_gt 3158
_reflns_number_total 4421
_reflns_threshold_expression >2sigma(I)
_cod_data_source_file ic034235ysi20030701_020251_1.cif
_cod_data_source_block xh10
_cod_database_code 4314056

loop_
_symmetry_equiv_pos_as_xyz
'x, y, z'
'-x, -y, -z'

loop_
_atom_site_label
_atom_site_type_symbol
_atom_site_fract_x
_atom_site_fract_y
_atom_site_fract_z
_atom_site_U_iso_or_equiv
_atom_site_adp_type
_atom_site_occupancy
_atom_site_calc_flag
_atom_site_refinement_flags
_atom_site_disorder_group
_atom_site_disorder_assembly
S1 S 0.2475(6) 0.0533(5) 0.4578(2) 0.1193(15) Uani 1 d . . .
C4 C 0.217(3) -0.1713(18) 0.3742(9) 0.128(7) Uani 1 d . . .
H4 H 0.2364 -0.2499 0.339 0.154 Uiso 1 calc R . .
C5 C 0.064(3) -0.1451(19) 0.4223(9) 0.142(8) Uani 1 d . . .
H5 H -0.0242 -0.2041 0.4199 0.171 Uiso 1 calc R . .
S2 S 0.5205(6) -0.0605(5) 0.3381(2) 0.1193(14) Uani 1 d . . .
C1 C 0.3914(18) 0.0735(17) 0.2135(10) 0.110(5) Uani 1 d . . .
H1A H 0.2856 0.0572 0.2425 0.131 Uiso 1 calc R . .
H1B H 0.387 0.1637 0.1803 0.131 Uiso 1 calc R . .
C2 C 0.5044(17) 0.0955(15) 0.2715(8) 0.094(4) Uani 1 d . . .
H2A H 0.4702 0.1829 0.3028 0.113 Uiso 1 calc R . .
H2B H 0.609 0.1159 0.2421 0.113 Uiso 1 calc R . .
C3 C 0.325(2) -0.0731(18) 0.3850(8) 0.122(6) Uani 1 d . . .
S3 S 0.0279(8) -0.5602(13) 0.3466(5) 0.159(4) Uani 0.675(11) d P . .
S4 S -0.2696(13) -0.4330(15) 0.4342(9) 0.198(7) Uani 0.675(11) d P . .
N1 N 0.438(2) -0.0541(14) 0.1621(8) 0.162(8) Uani 1 d . . .
H1C H 0.3674 -0.0643 0.1284 0.243 Uiso 1 calc R . .
H1D H 0.4411 -0.1373 0.1923 0.243 Uiso 1 calc R . .
H1E H 0.534 -0.0384 0.1344 0.243 Uiso 1 calc R . .
C6 C 0.061(2) -0.0295(16) 0.4703(8) 0.110(5) Uani 1 d . . .
S4A S -0.391(2) -0.6583(18) 0.4161(11) 0.127(6) Uani 0.325(11) d P . .
N2 N -0.089(2) -0.4670(15) 0.1597(9) 0.166(7) Uani 1 d . . .
H2C H -0.1814 -0.4158 0.1653 0.249 Uiso 1 calc R . .
H2D H -0.0774 -0.5148 0.1136 0.249 Uiso 1 calc R . .
H2E H -0.0093 -0.404 0.1598 0.249 Uiso 1 calc R . .
S3A S -0.065(2) -0.7421(16) 0.3319(9) 0.138(7) Uani 0.325(11) d P . .
C12 C -0.428(2) -0.522(2) 0.4778(9) 0.118(5) Uani 1 d . . .
C9 C -0.169(3) -0.598(3) 0.3998(13) 0.159(9) Uani 1 d . . .
C7 C -0.090(3) -0.568(5) 0.2211(14) 0.27(2) Uani 1 d . . .
H7A H -0.1204 -0.5022 0.2657 0.325 Uiso 1 calc R . .
H7B H -0.1866 -0.6204 0.216 0.325 Uiso 1 calc R . .
C8 C -0.022(5) -0.663(2) 0.2538(16) 0.232(17) Uani 1 d . . .
C10A C -0.158(8) -0.522(8) 0.449(4) 0.13(2) Uiso 0.325(11) d P . .
C11A C -0.283(7) -0.468(7) 0.491(4) 0.111(18) Uiso 0.325(11) d P . .
C11 C -0.400(5) -0.674(5) 0.463(3) 0.165(17) Uiso 0.675(11) d P . .
C10 C -0.254(5) -0.711(4) 0.415(2) 0.150(12) Uiso 0.675(11) d P . .
Pb1 Pb 0 0 0 0.0740(2) Uani 1 d S . .
Pb2 Pb -0.5 -0.5 0 0.0630(2) Uani 1 d S . .
I4 I -0.18658(7) -0.30094(7) -0.02462(5) 0.0747(2) Uani 1 d . . .
I3 I -0.31782(7) 0.19266(7) 0.02447(5) 0.0735(2) Uani 1 d . . .
I1 I -0.04588(10) -0.07418(9) 0.18683(6) 0.0924(3) Uani 1 d . . .
I2 I -0.45501(10) -0.54283(9) -0.18959(5) 0.0817(3) Uani 1 d . . .

loop_
_atom_site_aniso_label
_atom_site_aniso_U_11
_atom_site_aniso_U_22
_atom_site_aniso_U_33
_atom_site_aniso_U_23
_atom_site_aniso_U_13
_atom_site_aniso_U_12
S1 0.196(5) 0.092(3) 0.074(2) -0.0073(19) -0.024(2) -0.052(3)
C4 0.213(19) 0.098(11) 0.069(9) -0.018(8) 0.009(11) -0.064(12)
C5 0.24(2) 0.108(12) 0.069(9) -0.022(9) 0.021(12) -0.098(13)
S2 0.173(4) 0.109(3) 0.083(2) 0.018(2) -0.044(3) -0.025(3)
C1 0.120(11) 0.093(10) 0.123(12) 0.050(9) -0.043(9) -0.050(8)
C2 0.122(11) 0.087(9) 0.073(8) 0.000(7) -0.008(7) -0.032(7)
C3 0.216(19) 0.098(11) 0.052(8) 0.002(7) -0.011(9) -0.061(11)
S3 0.100(5) 0.250(11) 0.137(6) -0.065(6) -0.030(4) -0.039(5)
S4 0.164(9) 0.182(10) 0.240(14) -0.118(10) 0.033(9) -0.082(8)
N1 0.32(2) 0.082(9) 0.090(9) 0.021(7) -0.057(11) -0.102(11)
C6 0.175(15) 0.084(9) 0.067(9) 0.008(7) 0.002(8) -0.057(9)
S4A 0.194(17) 0.093(9) 0.101(11) -0.049(9) -0.037(10) -0.026(9)
N2 0.28(2) 0.082(9) 0.119(12) 0.011(8) 0.031(12) 0.053(11)
S3A 0.209(17) 0.098(9) 0.106(11) 0.007(8) -0.027(10) 0.054(10)
C12 0.157(16) 0.114(13) 0.086(12) -0.015(9) -0.016(9) -0.023(11)
C9 0.16(2) 0.21(3) 0.115(15) -0.050(17) -0.055(14) 0.015(17)
C7 0.20(2) 0.43(5) 0.14(2) 0.12(3) 0.049(17) 0.21(3)
C8 0.42(5) 0.092(13) 0.14(2) 0.005(13) 0.11(2) 0.04(2)
Pb1 0.0392(3) 0.0396(3) 0.1455(6) 0.0000(3) -0.0211(3) 0.00067(18)
Pb2 0.0399(3) 0.0398(3) 0.1093(5) 0.0025(3) -0.0116(2) -0.00303(18)
I4 0.0491(3) 0.0541(4) 0.1216(6) -0.0013(4) -0.0124(3) -0.0204(3)
I3 0.0531(4) 0.0585(4) 0.1095(6) -0.0037(4) -0.0168(3) 0.0224(3)
I1 0.0886(5) 0.0691(5) 0.1211(7) 0.0111(5) -0.0219(5) -0.0076(4)
I2 0.0931(5) 0.0694(5) 0.0801(5) -0.0015(4) -0.0032(4) -0.0040(4)

loop_
_atom_type_symbol
_atom_type_description
_atom_type_scat_dispersion_real
_atom_type_scat_dispersion_imag
_atom_type_scat_source
Pb Pb -3.3944 10.1111 'International Tables Vol C Tables 4.2.6.8 and 6.1.1.4'
I I -0.4742 1.8119 'International Tables Vol C Tables 4.2.6.8 and 6.1.1.4'
S S 0.1246 0.1234 'International Tables Vol C Tables 4.2.6.8 and 6.1.1.4'
N N 0.0061 0.0033 'International Tables Vol C Tables 4.2.6.8 and 6.1.1.4'
C C 0.0033 0.0016 'International Tables Vol C Tables 4.2.6.8 and 6.1.1.4'
H H 0 0 'International Tables Vol C Tables 4.2.6.8 and 6.1.1.4'

loop_
_geom_angle_atom_site_label_1
_geom_angle_atom_site_label_2
_geom_angle_atom_site_label_3
_geom_angle
_geom_angle_site_symmetry_1
_geom_angle_site_symmetry_3
_geom_angle_publ_flag
C6 S1 C3 92.3(8) . . ?
C3 C4 C5 113.5(15) . . ?
C6 C5 C4 114.1(16) . . ?
C3 S2 C2 100.8(8) . . ?
N1 C1 C2 112.0(14) . . ?
C1 C2 S2 113.9(9) . . ?
C4 C3 S2 128.6(14) . . ?
C4 C3 S1 110.4(15) . . ?
S2 C3 S1 121.0(9) . . ?
C9 S3 S3A 61.3(10) . . ?
C9 S3 C8 90.8(12) . . ?
S3A S3 C8 45.8(8) . . ?
C9 S3 C10A 30.1(17) . . ?
S3A S3 C10A 89(2) . . ?
C8 S3 C10A 120(2) . . ?
C11A S4 C10A 67(5) . . ?
C11A S4 C12 57(4) . . ?
C10A S4 C12 101(4) . . ?
C11A S4 C9 94(4) . . ?
C10A S4 C9 39(3) . . ?
C12 S4 C9 93.7(13) . . ?
C11A S4 S4A 83(4) . . ?
C10A S4 S4A 81(3) . . ?
C12 S4 S4A 44.0(8) . . ?
C9 S4 S4A 55.0(10) . . ?
C5 C6 C6 132.1(19) . 2_556 ?
C5 C6 S1 109.6(14) . . ?
C6 C6 S1 118.2(14) 2_556 . ?
C11 S4A C10 85(4) . . ?
C11 S4A C12 60(4) . . ?
C10 S4A C12 112(2) . . ?
C11 S4A C9 98(4) . . ?
C10 S4A C9 38.6(19) . . ?
C12 S4A C9 87.7(11) . . ?
C11 S4A S4 89(4) . . ?
C10 S4A S4 83(2) . . ?
C12 S4A S4 44.9(8) . . ?
C9 S4A S4 47.6(9) . . ?
C8 S3A S3 70.1(15) . . ?
C8 S3A C9 105.2(14) . . ?
S3 S3A C9 58.2(10) . . ?
C8 S3A C10 129.2(19) . . ?
S3 S3A C10 95.2(13) . . ?
C9 S3A C10 37.5(11) . . ?
C11A C12 C11 105(3) . . ?
C11A C12 C12 122(3) . 2_446 ?
C11 C12 C12 119(3) . 2_446 ?
C11A C12 S4A 108(3) . . ?
C11 C12 S4A 29.2(18) . . ?
C12 C12 S4A 129(2) 2_446 . ?
C11A C12 S4 37(2) . . ?
C11 C12 S4 107(2) . . ?
C12 C12 S4 134(2) 2_446 . ?
S4A C12 S4 91.1(11) . . ?
C10A C9 C10 118(5) . . ?
C10A C9 S4 46(4) . . ?
C10 C9 S4 112(3) . . ?
C10A C9 S3 95(4) . . ?
C10 C9 S3 136(3) . . ?
S4 C9 S3 111.9(17) . . ?
C10A C9 S3A 146(4) . . ?
C10 C9 S3A 77(2) . . ?
S4 C9 S3A 161.8(17) . . ?
S3 C9 S3A 60.5(10) . . ?
C10A C9 S4A 105(4) . . ?
C10 C9 S4A 39(2) . . ?
S4 C9 S4A 77.4(10) . . ?
S3 C9 S4A 158.3(13) . . ?
S3A C9 S4A 104.3(15) . . ?
C8 C7 N2 149(3) . . ?
C7 C8 S3A 131(3) . . ?
C7 C8 S3 102(2) . . ?
S3A C8 S3 64.1(14) . . ?
C9 C10A S4 95(5) . . ?
C9 C10A C11A 121(7) . . ?
S4 C10A C11A 46(4) . . ?
C9 C10A C10 33(3) . . ?
S4 C10A C10 97(4) . . ?
C11A C10A C10 98(5) . . ?
C9 C10A S3 55(4) . . ?
S4 C10A S3 114(5) . . ?
C11A C10A S3 160(6) . . ?
C10 C10A S3 85(3) . . ?
S4 C11A C10A 67(5) . . ?
S4 C11A C12 86(4) . . ?
C10A C11A C12 117(6) . . ?
S4A C11 C12 91(4) . . ?
S4A C11 C10 61(4) . . ?
C12 C11 C10 116(4) . . ?
C9 C10 S4A 103(3) . . ?
C9 C10 C11 111(4) . . ?
S4A C10 C11 34(2) . . ?
C9 C10 S3A 66(2) . . ?
S4A C10 S3A 136(3) . . ?
C11 C10 S3A 169(3) . . ?
C9 C10 C10A 29(2) . . ?
S4A C10 C10A 96(3) . . ?
C11 C10 C10A 90(3) . . ?
S3A C10 C10A 91(3) . . ?
I3 Pb1 I3 180.000(13) 2 . ?
I3 Pb1 I1 89.14(2) 2 2 ?
I3 Pb1 I1 90.86(2) . 2 ?
I3 Pb1 I1 90.86(2) 2 . ?
I3 Pb1 I1 89.14(2) . . ?
I1 Pb1 I1 180.00(3) 2 . ?
I3 Pb1 I4 87.567(19) 2 . ?
I3 Pb1 I4 92.433(19) . . ?
I1 Pb1 I4 91.11(2) 2 . ?
I1 Pb1 I4 88.89(2) . . ?
I3 Pb1 I4 92.433(19) 2 2 ?
I3 Pb1 I4 87.567(19) . 2 ?
I1 Pb1 I4 88.89(2) 2 2 ?
I1 Pb1 I4 91.11(2) . 2 ?
I4 Pb1 I4 180.000(12) . 2 ?
I3 Pb2 I3 180 2_455 1_545 ?
I3 Pb2 I4 84.808(19) 2_455 . ?
I3 Pb2 I4 95.192(19) 1_545 . ?
I3 Pb2 I4 95.192(19) 2_455 2_445 ?
I3 Pb2 I4 84.808(19) 1_545 2_445 ?
I4 Pb2 I4 180 . 2_445 ?
I3 Pb2 I2 90.83(2) 2_455 2_445 ?
I3 Pb2 I2 89.17(2) 1_545 2_445 ?
I4 Pb2 I2 91.46(2) . 2_445 ?
I4 Pb2 I2 88.54(2) 2_445 2_445 ?
I3 Pb2 I2 89.17(2) 2_455 . ?
I3 Pb2 I2 90.83(2) 1_545 . ?
I4 Pb2 I2 88.54(2) . . ?
I4 Pb2 I2 91.46(2) 2_445 . ?
I2 Pb2 I2 180 2_445 . ?
Pb2 I4 Pb1 151.87(3) . . ?
Pb1 I3 Pb2 149.40(3) . 1_565 ?

loop_
_geom_bond_atom_site_label_1
_geom_bond_atom_site_label_2
_geom_bond_distance
_geom_bond_site_symmetry_2
_geom_bond_publ_flag
S1 C6 1.740(16) . ?
S1 C3 1.742(17) . ?
C4 C3 1.32(2) . ?
C4 C5 1.44(3) . ?
C5 C6 1.33(2) . ?
S2 C3 1.74(2) . ?
S2 C2 1.779(14) . ?
C1 N1 1.47(2) . ?
C1 C2 1.484(18) . ?
S3 C9 1.81(3) . ?
S3 S3A 1.86(2) . ?
S3 C8 1.94(3) . ?
S3 C10A 2.20(8) . ?
S4 C11A 0.99(6) . ?
S4 C10A 1.27(7) . ?
S4 C12 1.64(2) . ?
S4 C9 1.76(3) . ?
S4 S4A 2.326(16) . ?
C6 C6 1.44(3) 2_556 ?
S4A C11 0.79(4) . ?
S4A C10 1.25(4) . ?
S4A C12 1.62(2) . ?
S4A C9 1.95(3) . ?
N2 C7 1.35(3) . ?
S3A C8 1.48(3) . ?
S3A C9 1.87(3) . ?
S3A C10 2.00(4) . ?
C12 C11A 1.38(6) . ?
C12 C11 1.40(5) . ?
C12 C12 1.40(3) 2_446 ?
C9 C10A 1.11(7) . ?
C9 C10 1.25(4) . ?
C7 C8 1.18(3) . ?
C10A C11A 1.28(9) . ?
C10A C10 2.02(8) . ?
C11 C10 1.41(6) . ?
Pb1 I3 3.1499(6) 2 ?
Pb1 I3 3.1499(6) . ?
Pb1 I1 3.1733(10) 2 ?
Pb1 I1 3.1733(10) . ?
Pb1 I4 3.2106(6) . ?
Pb1 I4 3.2106(6) 2 ?
Pb2 I3 3.1665(6) 2_455 ?
Pb2 I3 3.1665(6) 1_545 ?
Pb2 I4 3.1958(6) . ?
Pb2 I4 3.1958(6) 2_445 ?
Pb2 I2 3.2010(9) 2_445 ?
Pb2 I2 3.2010(9) . ?
I3 Pb2 3.1665(6) 1_565 ?

loop_
_geom_hbond_atom_site_label_D
_geom_hbond_atom_site_label_H
_geom_hbond_atom_site_label_A
_geom_hbond_site_symmetry_A
_geom_hbond_distance_DH
_geom_hbond_distance_HA
_geom_hbond_distance_DA
_geom_hbond_angle_DHA
N1 H1C I3 2 0.89 2.94 3.698(12) 144
N1 H1D I2 2_545 0.89 2.86 3.616(13) 144.2
N1 H1E I3 1_655 0.89 2.91 3.611(13) 136.5
N2 H2C I2 2_445 0.89 3.08 3.82(2) 142.3
N2 H2D I4 2_545 0.89 3 3.677(14) 134.2
N2 H2E I1 . 0.89 3 3.582(15) 125.1
